data_8107273
loop_
_publ_author_name
'Li, Wenxuan'
'Wang, Lei'
'Jiang, Nan'
'Hou, Guige'
'Liu, Yongjun'

_publ_section_title
;
 Crystal structure of
 9-bromo-4-(6-methoxypyridin-2-yl)-5,6-dihydrobenzo[h]quinazolin- 2-amine,
 C18H15BrN4O
;
_journal_issue 6
_journal_name_full 'Zeitschrift f\"ur Kristallographie - New Crystal Structures'
_journal_page_first 991
_journal_page_last 993
_journal_paper_doi 10.1515/ncrs-2022-0339
_journal_volume 237
_journal_year 2022
_chemical_formula_sum 'C18 H15 Br N4 O'
_chemical_formula_weight 383.25
_space_group_crystal_system monoclinic
_space_group_IT_number 14
_space_group_name_Hall '-P 2ybc'
_space_group_name_H-M_alt 'P 1 21/c 1'
_atom_sites_solution_hydrogens mixed
_cell_angle_alpha 90
_cell_angle_beta 92.038(6)
_cell_angle_gamma 90
_cell_formula_units_Z 4
_cell_length_a 10.5097(7)
_cell_length_b 6.6990(5)
_cell_length_c 23.5623(15)
_cell_measurement_reflns_used 2393
_cell_measurement_temperature 150.00(10)
_cell_measurement_theta_max 28.6490
_cell_measurement_theta_min 3.1650
_cell_volume 1657.8(2)
_computing_cell_refinement 'CrysAlisPro 1.171.38.43f (Rigaku OD, 2017)'
_computing_data_collection 'CrysAlisPro 1.171.38.43f (Rigaku OD, 2017)'
_computing_data_reduction 'CrysAlisPro 1.171.38.43f (Rigaku OD, 2017)'
_computing_molecular_graphics 'Bruker SHELXTL'
_computing_publication_material 'Bruker SHELXTL'
_computing_structure_refinement 'SHELXL-2017/1 (Sheldrick, 2015)'
_computing_structure_solution 'SHELXL-2017/1 (Sheldrick, 2015)'
_diffrn_ambient_temperature 150.00(10)
_diffrn_measured_fraction_theta_full 1.000
_diffrn_measured_fraction_theta_max 1.000
_diffrn_measurement_device_type 'SuperNova, Dual, Cu at zero, AtlasS2'
_diffrn_measurement_method 'CCD plate'
_diffrn_radiation_type MoK\a
_diffrn_radiation_wavelength 0.71073
_diffrn_reflns_av_R_equivalents 0.0362
_diffrn_reflns_av_unetI/netI 0.0500
_diffrn_reflns_Laue_measured_fraction_full 1.000
_diffrn_reflns_Laue_measured_fraction_max 1.000
_diffrn_reflns_limit_h_max 9
_diffrn_reflns_limit_h_min -12
_diffrn_reflns_limit_k_max 6
_diffrn_reflns_limit_k_min -8
_diffrn_reflns_limit_l_max 23
_diffrn_reflns_limit_l_min -28
_diffrn_reflns_number 7896
_diffrn_reflns_point_group_measured_fraction_full 1.000
_diffrn_reflns_point_group_measured_fraction_max 1.000
_diffrn_reflns_theta_full 25.242
_diffrn_reflns_theta_max 25.499
_diffrn_reflns_theta_min 1.939
_diffrn_source 'micro-focus sealed X-ray tube'
_exptl_absorpt_coefficient_mu 2.492
_exptl_absorpt_correction_T_max 1.00000
_exptl_absorpt_correction_T_min 0.53307
_exptl_absorpt_correction_type multi-scan
_exptl_absorpt_process_details
;
CrysAlisPro 1.171.38.43f (Rigaku Oxford Diffraction, 2015)
Empirical absorption correction using spherical harmonics,
 implemented in SCALE3 ABSPACK scaling algorithm.
;
_exptl_crystal_colour colourless
_exptl_crystal_density_diffrn 1.535
_exptl_crystal_description block
_exptl_crystal_F_000 776
_exptl_crystal_size_max 0.160
_exptl_crystal_size_mid 0.150
_exptl_crystal_size_min 0.120
_refine_diff_density_max 0.392
_refine_diff_density_min -0.502
_refine_diff_density_rms 0.068
_refine_ls_extinction_coef .
_refine_ls_extinction_method none
_refine_ls_goodness_of_fit_ref 1.029
_refine_ls_hydrogen_treatment mixed
_refine_ls_matrix_type full
_refine_ls_number_parameters 220
_refine_ls_number_reflns 3081
_refine_ls_number_restraints 0
_refine_ls_restrained_S_all 1.029
_refine_ls_R_factor_all 0.0575
_refine_ls_R_factor_gt 0.0393
_refine_ls_shift/su_max 0.001
_refine_ls_shift/su_mean 0.000
_refine_ls_structure_factor_coef Fsqd
_refine_ls_weighting_details 'w=1/[\s^2^(Fo^2^)+(0.0378P)^2^+0.1797P] where P=(Fo^2^+2Fc^2^)/3'
_refine_ls_weighting_scheme calc
_refine_ls_wR_factor_gt 0.0790
_refine_ls_wR_factor_ref 0.0863
_reflns_Friedel_coverage 0.000
_reflns_Friedel_fraction_full .
_reflns_Friedel_fraction_max .
_reflns_number_gt 2406
_reflns_number_total 3081
_reflns_threshold_expression 'I > 2\s(I)'
_cod_data_source_file suppl_j_ncrs-2022-0339_suppl.cif
_cod_data_source_block xf-2-2-1
_cod_original_sg_symbol_H-M 'P 21/c'
_cod_database_code 8107273
_shelx_space_group_comment
;
The symmetry employed for this shelxl refinement is uniquely defined
by the following loop, which should always be used as a source of
symmetry information in preference to the above space-group names.
They are only intended as comments.
;
_shelx_estimated_absorpt_t_min 0.691
_shelx_estimated_absorpt_t_max 0.754

loop_
_space_group_symop_operation_xyz
'x, y, z'
'-x, y+1/2, -z+1/2'
'-x, -y, -z'
'x, -y-1/2, z-1/2'

loop_
_atom_site_label
_atom_site_type_symbol
_atom_site_fract_x
_atom_site_fract_y
_atom_site_fract_z
_atom_site_U_iso_or_equiv
_atom_site_adp_type
_atom_site_occupancy
_atom_site_site_symmetry_order
_atom_site_calc_flag
_atom_site_refinement_flags_posn
_atom_site_refinement_flags_adp
_atom_site_refinement_flags_occupancy
_atom_site_disorder_assembly
_atom_site_disorder_group
Br1 Br 1.33315(3) 0.83230(5) 0.25784(2) 0.04477(14) Uani 1 1 d . . . . .
C1 C 1.0454(2) 0.2605(4) 0.44531(10) 0.0183(6) Uani 1 1 d . . . . .
C2 C 0.8366(2) 0.3564(3) 0.44517(10) 0.0169(6) Uani 1 1 d . . . . .
C3 C 0.8597(2) 0.5074(4) 0.40596(10) 0.0167(6) Uani 1 1 d . . . . .
C4 C 0.9861(2) 0.5274(3) 0.39116(10) 0.0174(6) Uani 1 1 d . . . . .
C5 C 0.7615(3) 0.6493(3) 0.38055(11) 0.0215(6) Uani 1 1 d . . . . .
H5A H 0.688012 0.653329 0.404280 0.026 Uiso 1 1 calc R U . . .
H5B H 0.733657 0.602393 0.343191 0.026 Uiso 1 1 calc R U . . .
C6 C 0.8179(3) 0.8588(4) 0.37575(12) 0.0256(6) Uani 1 1 d . . . . .
H6A H 0.757810 0.943720 0.354915 0.031 Uiso 1 1 calc R U . . .
H6B H 0.831027 0.914592 0.413498 0.031 Uiso 1 1 calc R U . . .
C7 C 0.9816(3) 1.0156(4) 0.31287(12) 0.0298(7) Uani 1 1 d . . . . .
H7 H 0.928966 1.126253 0.307889 0.036 Uiso 1 1 calc R U . . .
C8 C 1.0970(3) 1.0121(4) 0.28694(12) 0.0329(7) Uani 1 1 d . . . . .
H8 H 1.121989 1.118502 0.264583 0.039 Uiso 1 1 calc R U . . .
C9 C 1.1749(3) 0.8473(4) 0.29477(11) 0.0283(7) Uani 1 1 d . . . . .
C10 C 1.1400(3) 0.6885(4) 0.32797(10) 0.0228(6) Uani 1 1 d . . . . .
H10 H 1.193906 0.579433 0.333027 0.027 Uiso 1 1 calc R U . . .
C11 C 1.0239(2) 0.6933(4) 0.35366(10) 0.0185(6) Uani 1 1 d . . . . .
C12 C 0.9416(3) 0.8579(4) 0.34633(11) 0.0227(6) Uani 1 1 d . . . . .
C13 C 0.7096(2) 0.3163(3) 0.46814(11) 0.0172(6) Uani 1 1 d . . . . .
C14 C 0.6942(3) 0.2976(4) 0.52584(11) 0.0210(6) Uani 1 1 d . . . . .
H14 H 0.763109 0.313489 0.551330 0.025 Uiso 1 1 calc R U . . .
C15 C 0.5740(3) 0.2548(4) 0.54503(11) 0.0232(6) Uani 1 1 d . . . . .
H15 H 0.561393 0.240731 0.583695 0.028 Uiso 1 1 calc R U . . .
C16 C 0.4739(3) 0.2333(4) 0.50670(11) 0.0222(6) Uani 1 1 d . . . . .
H16 H 0.392304 0.204662 0.518408 0.027 Uiso 1 1 calc R U . . .
C17 C 0.4993(2) 0.2562(4) 0.44955(11) 0.0220(6) Uani 1 1 d . . . . .
C18 C 0.4196(3) 0.2705(5) 0.35378(12) 0.0399(8) Uani 1 1 d . . . . .
H18A H 0.448715 0.405307 0.349457 0.060 Uiso 1 1 calc R U . . .
H18B H 0.341712 0.252032 0.331866 0.060 Uiso 1 1 calc R U . . .
H18C H 0.482925 0.179878 0.340707 0.060 Uiso 1 1 calc R U . . .
N1 N 1.07908(19) 0.4041(3) 0.40919(8) 0.0185(5) Uani 1 1 d . . . . .
N2 N 0.92941(19) 0.2351(3) 0.46611(9) 0.0177(5) Uani 1 1 d . . . . .
N3 N 1.1375(2) 0.1310(3) 0.46273(10) 0.0259(6) Uani 1 1 d . . . . .
H3A H 1.205834 0.138369 0.446948 0.039(10) Uiso 1 1 d R . . . .
H3B H 1.118257 0.025852 0.481458 0.018(7) Uiso 1 1 d R . . . .
N4 N 0.6112(2) 0.2987(3) 0.42948(9) 0.0196(5) Uani 1 1 d . . . . .
O1 O 0.39776(17) 0.2323(3) 0.41240(8) 0.0280(5) Uani 1 1 d . . . . .

loop_
_atom_site_aniso_label
_atom_site_aniso_U_11
_atom_site_aniso_U_22
_atom_site_aniso_U_33
_atom_site_aniso_U_23
_atom_site_aniso_U_13
_atom_site_aniso_U_12
Br1 0.0352(2) 0.0570(2) 0.0431(2) 0.01420(16) 0.01605(15) -0.00895(16)
C1 0.0104(14) 0.0203(13) 0.0242(14) 0.0003(12) -0.0018(11) -0.0021(11)
C2 0.0084(14) 0.0206(13) 0.0217(13) -0.0053(11) -0.0003(11) -0.0018(11)
C3 0.0083(14) 0.0200(13) 0.0216(13) -0.0021(11) -0.0032(11) 0.0004(10)
C4 0.0149(15) 0.0193(13) 0.0176(13) -0.0021(11) -0.0026(11) -0.0008(11)
C5 0.0148(15) 0.0243(14) 0.0253(14) -0.0005(12) 0.0007(11) 0.0011(11)
C6 0.0232(17) 0.0251(14) 0.0282(15) 0.0040(12) -0.0022(12) 0.0058(12)
C7 0.0287(18) 0.0283(15) 0.0319(16) 0.0073(13) -0.0075(14) -0.0009(13)
C8 0.037(2) 0.0336(16) 0.0279(16) 0.0137(13) -0.0012(14) -0.0096(15)
C9 0.0238(17) 0.0393(17) 0.0218(15) 0.0021(13) 0.0005(12) -0.0090(13)
C10 0.0186(16) 0.0273(14) 0.0224(14) 0.0028(12) -0.0017(12) -0.0038(12)
C11 0.0158(15) 0.0222(13) 0.0174(13) 0.0004(11) -0.0035(11) -0.0049(11)
C12 0.0229(16) 0.0240(14) 0.0208(14) -0.0005(12) -0.0053(12) -0.0027(12)
C13 0.0092(14) 0.0144(12) 0.0278(15) -0.0019(11) -0.0005(11) -0.0011(10)
C14 0.0123(15) 0.0234(14) 0.0271(15) -0.0017(12) 0.0003(11) 0.0010(11)
C15 0.0226(17) 0.0232(13) 0.0244(14) -0.0032(12) 0.0073(12) -0.0003(12)
C16 0.0104(15) 0.0198(13) 0.0370(16) -0.0021(12) 0.0086(12) -0.0017(11)
C17 0.0090(15) 0.0216(13) 0.0353(16) -0.0027(13) 0.0005(12) 0.0005(11)
C18 0.0198(18) 0.062(2) 0.0370(18) -0.0044(16) -0.0079(14) -0.0042(16)
N1 0.0117(12) 0.0229(11) 0.0209(11) 0.0039(10) -0.0002(9) -0.0025(9)
N2 0.0067(12) 0.0201(11) 0.0262(12) 0.0026(10) 0.0003(9) -0.0023(9)
N3 0.0071(13) 0.0303(13) 0.0406(14) 0.0169(11) 0.0044(11) 0.0009(10)
N4 0.0078(12) 0.0213(11) 0.0299(12) -0.0018(10) 0.0009(10) -0.0004(9)
O1 0.0082(10) 0.0397(11) 0.0359(11) -0.0009(9) -0.0010(8) -0.0024(8)

loop_
_atom_type_symbol
_atom_type_description
_atom_type_scat_dispersion_real
_atom_type_scat_dispersion_imag
_atom_type_scat_source
C C 0.0033 0.0016 'International Tables Vol C Tables 4.2.6.8 and 6.1.1.4'
H H 0.0000 0.0000 'International Tables Vol C Tables 4.2.6.8 and 6.1.1.4'
N N 0.0061 0.0033 'International Tables Vol C Tables 4.2.6.8 and 6.1.1.4'
O O 0.0106 0.0060 'International Tables Vol C Tables 4.2.6.8 and 6.1.1.4'
Br Br -0.2901 2.4595 'International Tables Vol C Tables 4.2.6.8 and 6.1.1.4'

loop_
_geom_angle_atom_site_label_1
_geom_angle_atom_site_label_2
_geom_angle_atom_site_label_3
_geom_angle
_geom_angle_site_symmetry_1
_geom_angle_site_symmetry_3
N1 C1 N2 125.9(2) . .
N1 C1 N3 116.8(2) . .
N2 C1 N3 117.2(2) . .
N2 C2 C3 122.5(2) . .
N2 C2 C13 113.9(2) . .
C3 C2 C13 123.5(2) . .
C4 C3 C2 115.2(2) . .
C4 C3 C5 119.0(2) . .
C2 C3 C5 125.8(2) . .
N1 C4 C3 123.7(2) . .
N1 C4 C11 116.3(2) . .
C3 C4 C11 120.0(2) . .
C3 C5 C6 110.2(2) . .
C3 C5 H5A 109.6 . .
C6 C5 H5A 109.6 . .
C3 C5 H5B 109.6 . .
C6 C5 H5B 109.6 . .
H5A C5 H5B 108.1 . .
C12 C6 C5 112.1(2) . .
C12 C6 H6A 109.2 . .
C5 C6 H6A 109.2 . .
C12 C6 H6B 109.2 . .
C5 C6 H6B 109.2 . .
H6A C6 H6B 107.9 . .
C8 C7 C12 121.8(3) . .
C8 C7 H7 119.1 . .
C12 C7 H7 119.1 . .
C7 C8 C9 118.7(3) . .
C7 C8 H8 120.6 . .
C9 C8 H8 120.6 . .
C10 C9 C8 121.6(3) . .
C10 C9 Br1 118.2(2) . .
C8 C9 Br1 120.2(2) . .
C9 C10 C11 119.2(2) . .
C9 C10 H10 120.4 . .
C11 C10 H10 120.4 . .
C10 C11 C12 120.8(2) . .
C10 C11 C4 120.2(2) . .
C12 C11 C4 118.9(2) . .
C7 C12 C11 117.9(3) . .
C7 C12 C6 123.0(2) . .
C11 C12 C6 119.1(2) . .
N4 C13 C14 122.7(2) . .
N4 C13 C2 116.4(2) . .
C14 C13 C2 121.0(2) . .
C13 C14 C15 118.7(2) . .
C13 C14 H14 120.7 . .
C15 C14 H14 120.7 . .
C16 C15 C14 119.6(2) . .
C16 C15 H15 120.2 . .
C14 C15 H15 120.2 . .
C15 C16 C17 117.2(2) . .
C15 C16 H16 121.4 . .
C17 C16 H16 121.4 . .
N4 C17 O1 118.9(2) . .
N4 C17 C16 125.2(2) . .
O1 C17 C16 115.8(2) . .
O1 C18 H18A 109.5 . .
O1 C18 H18B 109.5 . .
H18A C18 H18B 109.5 . .
O1 C18 H18C 109.5 . .
H18A C18 H18C 109.5 . .
H18B C18 H18C 109.5 . .
C4 N1 C1 116.0(2) . .
C1 N2 C2 116.4(2) . .
C1 N3 H3A 116.8 . .
C1 N3 H3B 120.2 . .
H3A N3 H3B 120.5 . .
C17 N4 C13 116.6(2) . .
C17 O1 C18 116.7(2) . .

loop_
_geom_bond_atom_site_label_1
_geom_bond_atom_site_label_2
_geom_bond_distance
_geom_bond_site_symmetry_2
Br1 C9 1.907(3) .
C1 N1 1.341(3) .
C1 N2 1.341(3) .
C1 N3 1.352(3) .
C2 N2 1.349(3) .
C2 C3 1.397(3) .
C2 C13 1.483(3) .
C3 C4 1.391(3) .
C3 C5 1.511(3) .
C4 N1 1.337(3) .
C4 C11 1.483(3) .
C5 C6 1.529(3) .
C5 H5A 0.9700 .
C5 H5B 0.9700 .
C6 C12 1.495(4) .
C6 H6A 0.9700 .
C6 H6B 0.9700 .
C7 C8 1.377(4) .
C7 C12 1.392(4) .
C7 H7 0.9300 .
C8 C9 1.383(4) .
C8 H8 0.9300 .
C9 C10 1.378(4) .
C10 C11 1.381(4) .
C10 H10 0.9300 .
C11 C12 1.408(4) .
C13 N4 1.359(3) .
C13 C14 1.380(3) .
C14 C15 1.388(4) .
C14 H14 0.9300 .
C15 C16 1.369(4) .
C15 H15 0.9300 .
C16 C17 1.391(4) .
C16 H16 0.9300 .
C17 N4 1.315(3) .
C17 O1 1.365(3) .
C18 O1 1.431(3) .
C18 H18A 0.9600 .
C18 H18B 0.9600 .
C18 H18C 0.9600 .
N3 H3A 0.8222 .
N3 H3B 0.8590 .

loop_
_geom_torsion_atom_site_label_1
_geom_torsion_atom_site_label_2
_geom_torsion_atom_site_label_3
_geom_torsion_atom_site_label_4
_geom_torsion
_geom_torsion_site_symmetry_1
_geom_torsion_site_symmetry_2
_geom_torsion_site_symmetry_3
_geom_torsion_site_symmetry_4
N2 C2 C3 C4 -1.6(3) . . . .
C13 C2 C3 C4 177.5(2) . . . .
N2 C2 C3 C5 -179.9(2) . . . .
C13 C2 C3 C5 -0.8(4) . . . .
C2 C3 C4 N1 4.7(3) . . . .
C5 C3 C4 N1 -176.8(2) . . . .
C2 C3 C4 C11 -174.9(2) . . . .
C5 C3 C4 C11 3.6(3) . . . .
C4 C3 C5 C6 -37.6(3) . . . .
C2 C3 C5 C6 140.6(2) . . . .
C3 C5 C6 C12 51.5(3) . . . .
C12 C7 C8 C9 -0.3(4) . . . .
C7 C8 C9 C10 -0.4(4) . . . .
C7 C8 C9 Br1 178.1(2) . . . .
C8 C9 C10 C11 0.5(4) . . . .
Br1 C9 C10 C11 -177.94(18) . . . .
C9 C10 C11 C12 -0.1(4) . . . .
C9 C10 C11 C4 -177.9(2) . . . .
N1 C4 C11 C10 15.7(3) . . . .
C3 C4 C11 C10 -164.6(2) . . . .
N1 C4 C11 C12 -162.2(2) . . . .
C3 C4 C11 C12 17.5(3) . . . .
C8 C7 C12 C11 0.7(4) . . . .
C8 C7 C12 C6 179.0(2) . . . .
C10 C11 C12 C7 -0.6(4) . . . .
C4 C11 C12 C7 177.3(2) . . . .
C10 C11 C12 C6 -178.9(2) . . . .
C4 C11 C12 C6 -1.0(3) . . . .
C5 C6 C12 C7 148.0(2) . . . .
C5 C6 C12 C11 -33.8(3) . . . .
N2 C2 C13 N4 -130.9(2) . . . .
C3 C2 C13 N4 50.0(3) . . . .
N2 C2 C13 C14 48.9(3) . . . .
C3 C2 C13 C14 -130.2(3) . . . .
N4 C13 C14 C15 1.5(4) . . . .
C2 C13 C14 C15 -178.3(2) . . . .
C13 C14 C15 C16 -0.4(4) . . . .
C14 C15 C16 C17 0.0(4) . . . .
C15 C16 C17 N4 -0.7(4) . . . .
C15 C16 C17 O1 179.5(2) . . . .
C3 C4 N1 C1 -2.8(3) . . . .
C11 C4 N1 C1 176.8(2) . . . .
N2 C1 N1 C4 -2.6(4) . . . .
N3 C1 N1 C4 178.2(2) . . . .
N1 C1 N2 C2 5.4(4) . . . .
N3 C1 N2 C2 -175.4(2) . . . .
C3 C2 N2 C1 -3.0(3) . . . .
C13 C2 N2 C1 177.8(2) . . . .
O1 C17 N4 C13 -178.5(2) . . . .
C16 C17 N4 C13 1.7(4) . . . .
C14 C13 N4 C17 -2.1(3) . . . .
C2 C13 N4 C17 177.7(2) . . . .
N4 C17 O1 C18 -4.5(3) . . . .
C16 C17 O1 C18 175.3(2) . . . .
